data_4519084
loop_
_publ_author_name
'Wang, Lu'
'Wang, Kecheng'
'An, Hao-Tian'
'Huang, Hongliang'
'Xie, Lin-Hua'
'Li, Jian-Rong'

_publ_section_title
;
 A Hydrolytically Stable Cu(II)-Based Metal-Organic Framework with Easily
 Accessible Ligands for Water Harvesting.
;
_journal_issue 41
_journal_name_full 'ACS applied materials &amp; interfaces'
_journal_page_first 49509
_journal_page_last 49518
_journal_paper_doi 10.1021/acsami.1c15240
_journal_volume 13
_journal_year 2021
_chemical_formula_moiety '0.13(C112 H96 Cu16 N80 O32), C4 H9 N O'
_chemical_formula_sum 'C18 H21 Cu2 N11 O5'
_chemical_formula_weight 598.54
_space_group_crystal_system tetragonal
_space_group_IT_number 88
_space_group_name_Hall '-I 4ad'
_space_group_name_H-M_alt 'I 41/a :2'
_atom_sites_solution_hydrogens geom
_atom_sites_solution_primary direct
_audit_creation_date 2020-03-17
_audit_creation_method
;
Olex2 1.2
(compiled 2018.05.29 svn.r3508 for OlexSys, GUI svn.r5506)
;
_cell_angle_alpha 90
_cell_angle_beta 90
_cell_angle_gamma 90
_cell_formula_units_Z 8
_cell_length_a 15.7354(3)
_cell_length_b 15.7354(3)
_cell_length_c 22.5970(6)
_cell_measurement_reflns_used 1511
_cell_measurement_temperature 265.94(12)
_cell_measurement_theta_max 71.8150
_cell_measurement_theta_min 5.5610
_cell_volume 5595.1(2)
_computing_cell_refinement 'CrysAlisPro 1.171.40.53 (Rigaku OD, 2019)'
_computing_data_collection 'CrysAlisPro 1.171.40.53 (Rigaku OD, 2019)'
_computing_data_reduction 'CrysAlisPro 1.171.40.53 (Rigaku OD, 2019)'
_computing_molecular_graphics 'Olex2 (Dolomanov et al., 2009)'
_computing_publication_material 'Olex2 (Dolomanov et al., 2009)'
_computing_structure_refinement 'ShelXL (Sheldrick, 2015)'
_computing_structure_solution 'ShelXT (Sheldrick, 2015)'
_diffrn_ambient_environment N~2~
_diffrn_ambient_temperature 265.94(12)
_diffrn_detector 'CCD plate'
_diffrn_detector_area_resol_mean 10.3376
_diffrn_detector_type AtlasS2
_diffrn_measured_fraction_theta_full 0.992
_diffrn_measured_fraction_theta_max 0.972
_diffrn_measurement_details
;
List of Runs (angles in degrees, time in seconds):

  # Type    Start    End  Width  t~exp~   \w     \q     \k     \f   Frames
--------------------------------------------------------------------------
  1  \w    -83.00  38.00   1.00    7.50    --  -42.06  19.00-150.00  121
  2  \w     20.00 110.00   1.00   15.00    --  103.05 -94.00 120.00   90
  3  \w     94.00 176.00   1.00   15.00    --  103.05 125.00  90.00   82
  4  \w     21.00 156.00   1.00   15.00    --  103.05 -15.00  90.00  135
;
_diffrn_measurement_device 'four-circle diffractometer'
_diffrn_measurement_device_type 'SuperNova, Dual, Cu at home/near, AtlasS2'
_diffrn_measurement_method '\w scans'
_diffrn_orient_matrix_type 'CrysAlisPro convention (1999,Acta A55,543-557)'
_diffrn_orient_matrix_UB_11 -0.0407173000
_diffrn_orient_matrix_UB_12 -0.0626061000
_diffrn_orient_matrix_UB_13 0.0440940000
_diffrn_orient_matrix_UB_21 0.0750131000
_diffrn_orient_matrix_UB_22 -0.0616038000
_diffrn_orient_matrix_UB_23 -0.0088223000
_diffrn_orient_matrix_UB_31 0.0479824000
_diffrn_orient_matrix_UB_32 0.0432145000
_diffrn_orient_matrix_UB_33 0.0512484000
_diffrn_radiation_monochromator mirror
_diffrn_radiation_probe x-ray
_diffrn_radiation_type CuK\a
_diffrn_radiation_wavelength 1.54184
_diffrn_reflns_av_R_equivalents 0.0648
_diffrn_reflns_av_unetI/netI 0.0631
_diffrn_reflns_Laue_measured_fraction_full 0.992
_diffrn_reflns_Laue_measured_fraction_max 0.972
_diffrn_reflns_limit_h_max 19
_diffrn_reflns_limit_h_min -18
_diffrn_reflns_limit_k_max 19
_diffrn_reflns_limit_k_min -13
_diffrn_reflns_limit_l_max 27
_diffrn_reflns_limit_l_min -19
_diffrn_reflns_number 7755
_diffrn_reflns_point_group_measured_fraction_full 0.992
_diffrn_reflns_point_group_measured_fraction_max 0.972
_diffrn_reflns_theta_full 67.684
_diffrn_reflns_theta_max 72.440
_diffrn_reflns_theta_min 3.423
_diffrn_source 'micro-focus sealed X-ray tube'
_diffrn_source_type 'SuperNova (Cu) X-ray Source'
_exptl_absorpt_coefficient_mu 2.287
_exptl_absorpt_correction_T_max 1.00000
_exptl_absorpt_correction_T_min 0.83995
_exptl_absorpt_correction_type multi-scan
_exptl_absorpt_process_details
;
CrysAlisPro 1.171.40.53 (Rigaku Oxford Diffraction, 2019)
Empirical absorption correction using spherical harmonics,
 implemented in SCALE3 ABSPACK scaling algorithm.
;
_exptl_crystal_colour colourless
_exptl_crystal_colour_primary colourless
_exptl_crystal_density_diffrn 1.421
_exptl_crystal_description block
_exptl_crystal_F_000 2432
_exptl_crystal_size_max 0.04
_exptl_crystal_size_mid 0.03
_exptl_crystal_size_min 0.03
_refine_diff_density_max 1.236
_refine_diff_density_min -0.453
_refine_diff_density_rms 0.127
_refine_ls_extinction_method none
_refine_ls_goodness_of_fit_ref 1.084
_refine_ls_hydrogen_treatment constr
_refine_ls_matrix_type full
_refine_ls_number_parameters 229
_refine_ls_number_reflns 2703
_refine_ls_number_restraints 198
_refine_ls_restrained_S_all 1.094
_refine_ls_R_factor_all 0.0937
_refine_ls_R_factor_gt 0.0665
_refine_ls_shift/su_max 0.001
_refine_ls_shift/su_mean 0.000
_refine_ls_structure_factor_coef Fsqd
_refine_ls_weighting_details 'w=1/[\s^2^(Fo^2^)+(0.1065P)^2^+8.4564P] where P=(Fo^2^+2Fc^2^)/3'
_refine_ls_weighting_scheme calc
_refine_ls_wR_factor_gt 0.1762
_refine_ls_wR_factor_ref 0.1980
_reflns_Friedel_coverage 0.000
_reflns_number_gt 1948
_reflns_number_total 2703
_reflns_threshold_expression 'I > 2\s(I)'
_cod_data_source_file am1c15240_si_002.cif
_cod_data_source_block BUT-205a
_cod_original_cell_volume 5595.1(3)
_cod_original_sg_symbol_H-M 'I 41/a'
_cod_database_code 4519084
_shelx_shelxl_version_number 2018/3
_chemical_oxdiff_formula 'C H O N Cu'
_shelx_space_group_comment
;
The symmetry employed for this shelxl refinement is uniquely defined
by the following loop, which should always be used as a source of
symmetry information in preference to the above space-group names.
They are only intended as comments.
;
_shelx_estimated_absorpt_t_max 0.935
_shelx_estimated_absorpt_t_min 0.914
_reflns_odcompleteness_completeness 99.02
_reflns_odcompleteness_iscentric 1
_reflns_odcompleteness_theta 66.49
_olex2_refinement_description
;
1. Fixed Uiso
 At 1.2 times of:
  All C(H) groups, All C(H,H) groups, All N(H,H) groups
 At 1.5 times of:
  All C(H,H,H) groups
2. Uiso/Uaniso restraints and constraints
Uanis(C8) \\sim Ueq, Uanis(O3) \\sim Ueq, Uanis(N6) \\sim Ueq, Uanis(C9) \\sim
Ueq, Uanis(C10) \\sim Ueq, Uanis(C11) \\sim Ueq: with sigma of 0.01 and sigma
for terminal atoms of 0.02
Uanis(N3) \\sim Ueq, Uanis(N4) \\sim Ueq, Uanis(C4) \\sim Ueq, Uanis(C5) \\sim
Ueq, Uanis(N4A) \\sim Ueq, Uanis(C5A) \\sim Ueq, Uanis(N3A) \\sim Ueq,
Uanis(C4A) \\sim Ueq: with sigma of 0.01 and sigma for terminal atoms of 0.02
3. Rigid body (RIGU) restrains
 N2, N3, N4, C4, C5, N4A, C5A, N3A, C4A, C3, C6
 with sigma for 1-2 distances of 0.004 and sigma for 1-3 distances of 0.004
 C8, O3, N6, C9, C10, C11
 with sigma for 1-2 distances of 0.004 and sigma for 1-3 distances of 0.004
4. Others
 Fixed Sof: N3(0.5) N4(0.5) H4A(0.5) H4B(0.5) C4(0.5) H4(0.5) C5(0.5) O3(0.5)
 N6(0.5) C10(0.5) H10A(0.5) H10B(0.5) H10C(0.5) C8(0.5) C11(0.5) H11A(0.5)
 H11B(0.5) H11C(0.5) C9(0.5) H9A(0.5) H9B(0.5) H9C(0.5) N4A(0.5) H4AA(0.5)
 H4AB(0.5) C5A(0.5) N3A(0.5) C4A(0.5) H4AC(0.5)
5.a Secondary CH2 refined with riding coordinates:
 C2(H2A,H2B)
5.b Aromatic/amide H refined with riding coordinates:
 C4(H4), C7(H7), C4A(H4AC)
5.c X=CH2 refined with riding coordinates:
 N4(H4A,H4B), N4A(H4AA,H4AB)
5.d Idealised Me refined as rotating group:
 C10(H10A,H10B,H10C), C11(H11A,H11B,H11C), C9(H9A,H9B,H9C)
;
_olex2_submission_special_instructions 'No special instructions were received'
_oxdiff_exptl_absorpt_empirical_details
;
Empirical correction (ABSPACK) includes:
- Absorption correction using spherical harmonics
- Frame scaling
- Detector area scaling
;
_oxdiff_exptl_absorpt_empirical_full_max 1.208
_oxdiff_exptl_absorpt_empirical_full_min 0.875

loop_
_space_group_symop_operation_xyz
'x, y, z'
'-x+1/2, -y, z+1/2'
'-y+3/4, x+1/4, z+1/4'
'y+3/4, -x+3/4, z+3/4'
'x+1/2, y+1/2, z+1/2'
'-x+1, -y+1/2, z+1'
'-y+5/4, x+3/4, z+3/4'
'y+5/4, -x+5/4, z+5/4'
'-x, -y, -z'
'x-1/2, y, -z-1/2'
'y-3/4, -x-1/4, -z-1/4'
'-y-3/4, x-3/4, -z-3/4'
'-x+1/2, -y+1/2, -z+1/2'
'x, y+1/2, -z'
'y-1/4, -x+1/4, -z+1/4'
'-y-1/4, x-1/4, -z-1/4'

loop_
_atom_site_label
_atom_site_type_symbol
_atom_site_fract_x
_atom_site_fract_y
_atom_site_fract_z
_atom_site_U_iso_or_equiv
_atom_site_adp_type
_atom_site_occupancy
_atom_site_site_symmetry_order
_atom_site_calc_flag
_atom_site_refinement_flags_posn
_atom_site_refinement_flags_adp
_atom_site_refinement_flags_occupancy
_atom_site_disorder_assembly
_atom_site_disorder_group
Cu1 Cu 0.77673(4) 0.20588(5) 0.69718(3) 0.0303(3) Uani 1 1 d . . . . .
O1 O 0.8770(3) 0.1811(3) 0.74951(18) 0.0449(10) Uani 1 1 d . . . . .
O2 O 0.8380(2) 0.2531(3) 0.8294(2) 0.0539(12) Uani 1 1 d . . . . .
N1 N 0.8259(3) 0.3194(3) 0.67950(18) 0.0301(9) Uani 1 1 d . . . . .
N2 N 0.7827(4) 0.3948(3) 0.7677(3) 0.0577(16) Uani 1 1 d . U . . .
N3 N 0.8500(10) 0.5295(9) 0.7760(6) 0.062(3) Uani 0.5 1 d . U P A 1
N4 N 0.9253(13) 0.5938(11) 0.6949(9) 0.091(6) Uani 0.5 1 d . U P A 1
H4A H 0.933344 0.639408 0.715089 0.110 Uiso 0.5 1 calc R . P A 1
H4B H 0.944391 0.590212 0.659299 0.110 Uiso 0.5 1 calc R . P A 1
N5 N 0.8925(3) 0.4260(3) 0.63074(19) 0.0370(10) Uani 1 1 d . . . . .
C1 C 0.8906(3) 0.2130(4) 0.7990(2) 0.0366(12) Uani 1 1 d . . . . .
C2 C 0.9788(4) 0.2059(4) 0.8248(3) 0.0516(16) Uani 1 1 d . . . . .
H2A H 1.012382 0.166580 0.801481 0.062 Uiso 1 1 calc R . . . .
H2B H 0.975505 0.184355 0.864932 0.062 Uiso 1 1 calc R . . . .
C3 C 0.8215(4) 0.3883(4) 0.7137(3) 0.0396(12) Uani 1 1 d . U . . .
C4 C 0.8081(10) 0.4628(10) 0.7973(7) 0.054(3) Uani 0.5 1 d . U P A 1
H4 H 0.795119 0.464114 0.837417 0.065 Uiso 0.5 1 calc R . P A 1
C5 C 0.8825(11) 0.5279(11) 0.7190(8) 0.057(4) Uani 0.5 1 d . U P A 1
C6 C 0.8630(5) 0.4535(4) 0.6841(3) 0.0515(15) Uani 1 1 d . U . . .
C7 C 0.8691(3) 0.3452(3) 0.6311(2) 0.0349(11) Uani 1 1 d . . . . .
H7 H 0.881535 0.308605 0.600012 0.042 Uiso 1 1 calc R . . . .
O3 O 0.8742(14) 0.7812(9) 0.7169(8) 0.141(6) Uani 0.5 1 d . U P . .
N6 N 0.8794(11) 0.9014(11) 0.7718(8) 0.091(4) Uani 0.5 1 d . U P . .
C10 C 0.8635(13) 0.9555(11) 0.8231(9) 0.084(5) Uani 0.5 1 d . U P . .
H10A H 0.814054 0.989767 0.815993 0.125 Uiso 0.5 1 calc GR . P . .
H10B H 0.911694 0.991653 0.829717 0.125 Uiso 0.5 1 calc GR . P . .
H10C H 0.854218 0.920640 0.857389 0.125 Uiso 0.5 1 calc GR . P . .
C8 C 0.8668(15) 0.8241(14) 0.7670(11) 0.099(5) Uani 0.5 1 d . U P . .
C11 C 0.9160(19) 0.9423(16) 0.7205(12) 0.131(8) Uani 0.5 1 d . U P . .
H11A H 0.908774 1.002716 0.723712 0.197 Uiso 0.5 1 calc GR . P . .
H11B H 0.888092 0.922242 0.685434 0.197 Uiso 0.5 1 calc GR . P . .
H11C H 0.975508 0.929142 0.718365 0.197 Uiso 0.5 1 calc GR . P . .
C9 C 0.812(2) 0.7778(17) 0.8149(13) 0.152(10) Uani 0.5 1 d . U P . .
H9A H 0.759103 0.760691 0.797994 0.229 Uiso 0.5 1 calc GR . P . .
H9B H 0.802130 0.815778 0.847428 0.229 Uiso 0.5 1 calc GR . P . .
H9C H 0.842380 0.728637 0.828846 0.229 Uiso 0.5 1 calc GR . P . .
N4A N 0.8745(11) 0.6072(9) 0.6787(8) 0.074(5) Uani 0.5 1 d . U P A 2
H4AA H 0.871085 0.655528 0.696322 0.088 Uiso 0.5 1 calc R . P A 2
H4AB H 0.898035 0.603681 0.644460 0.088 Uiso 0.5 1 calc R . P A 2
C5A C 0.8437(11) 0.5385(10) 0.7043(7) 0.052(3) Uani 0.5 1 d . U P A 2
N3A N 0.8068(10) 0.5462(8) 0.7585(6) 0.061(3) Uani 0.5 1 d . U P A 2
C4A C 0.7696(11) 0.4784(9) 0.7839(8) 0.056(4) Uani 0.5 1 d . U P A 2
H4AC H 0.732078 0.488654 0.814811 0.067 Uiso 0.5 1 calc R . P A 2

loop_
_atom_site_aniso_label
_atom_site_aniso_U_11
_atom_site_aniso_U_22
_atom_site_aniso_U_33
_atom_site_aniso_U_23
_atom_site_aniso_U_13
_atom_site_aniso_U_12
Cu1 0.0290(4) 0.0321(4) 0.0298(4) -0.0039(3) 0.0097(3) -0.0055(3)
O1 0.041(2) 0.053(2) 0.040(2) 0.0045(19) 0.0021(17) 0.0124(18)
O2 0.0241(18) 0.083(3) 0.055(3) -0.017(2) -0.0007(18) 0.0075(19)
N1 0.029(2) 0.034(2) 0.028(2) 0.0063(17) 0.0076(16) -0.0031(17)
N2 0.079(4) 0.039(3) 0.055(3) -0.012(2) 0.031(3) -0.024(3)
N3 0.077(7) 0.054(6) 0.057(6) -0.020(5) 0.021(5) -0.024(5)
N4 0.126(13) 0.063(8) 0.085(10) -0.011(7) 0.025(10) -0.056(9)
N5 0.042(2) 0.039(2) 0.030(2) 0.0087(19) 0.0170(19) 0.0017(19)
C1 0.029(2) 0.042(3) 0.039(3) 0.010(2) 0.003(2) -0.003(2)
C2 0.026(3) 0.062(4) 0.067(4) 0.012(3) -0.003(3) 0.003(3)
C3 0.038(3) 0.036(3) 0.044(3) 0.001(2) 0.012(2) -0.008(2)
C4 0.062(7) 0.052(6) 0.048(6) -0.010(5) 0.015(6) -0.017(5)
C5 0.065(7) 0.050(6) 0.055(6) -0.008(5) 0.015(6) -0.018(6)
C6 0.067(4) 0.042(3) 0.045(3) -0.001(2) 0.020(3) -0.010(3)
C7 0.038(3) 0.035(3) 0.032(3) 0.006(2) 0.007(2) -0.002(2)
O3 0.251(16) 0.055(7) 0.116(9) -0.002(6) 0.095(10) -0.010(9)
N6 0.104(8) 0.075(6) 0.096(7) -0.004(5) 0.031(7) 0.008(6)
C10 0.099(12) 0.061(8) 0.090(9) -0.001(7) 0.010(9) 0.015(8)
C8 0.116(10) 0.079(6) 0.102(8) -0.005(6) 0.034(8) -0.003(7)
C11 0.166(17) 0.097(12) 0.131(13) 0.013(10) 0.068(13) -0.008(12)
C9 0.205(19) 0.116(14) 0.136(15) 0.017(12) 0.078(14) -0.012(14)
N4A 0.102(11) 0.035(5) 0.084(10) -0.004(6) 0.049(9) -0.012(7)
C5A 0.062(7) 0.041(4) 0.052(6) 0.000(5) 0.021(6) -0.005(5)
N3A 0.079(7) 0.039(5) 0.064(6) -0.007(4) 0.036(6) -0.007(5)
C4A 0.069(8) 0.037(5) 0.062(7) -0.002(5) 0.024(6) -0.002(5)

loop_
_atom_type_symbol
_atom_type_description
_atom_type_scat_dispersion_real
_atom_type_scat_dispersion_imag
_atom_type_scat_source
C C 0.0181 0.0091 'International Tables Vol C Tables 4.2.6.8 and 6.1.1.4'
H H 0.0000 0.0000 'International Tables Vol C Tables 4.2.6.8 and 6.1.1.4'
Cu Cu -1.9646 0.5888 'International Tables Vol C Tables 4.2.6.8 and 6.1.1.4'
N N 0.0311 0.0180 'International Tables Vol C Tables 4.2.6.8 and 6.1.1.4'
O O 0.0492 0.0322 'International Tables Vol C Tables 4.2.6.8 and 6.1.1.4'

loop_
_geom_angle_atom_site_label_1
_geom_angle_atom_site_label_2
_geom_angle_atom_site_label_3
_geom_angle
_geom_angle_site_symmetry_1
_geom_angle_site_symmetry_3
_geom_angle_publ_flag
O1 Cu1 Cu1 80.52(12) . 13_656 ?
O1 Cu1 N5 96.89(17) . 12_757 ?
O2 Cu1 Cu1 80.24(13) 13_656 13_656 ?
O2 Cu1 O1 160.63(17) 13_656 . ?
O2 Cu1 N5 102.42(18) 13_656 12_757 ?
N1 Cu1 Cu1 81.22(12) . 13_656 ?
N1 Cu1 O1 89.25(18) . . ?
N1 Cu1 O2 90.06(19) . 13_656 ?
N1 Cu1 N2 166.44(19) . 13_656 ?
N1 Cu1 N5 96.72(17) . 12_757 ?
N2 Cu1 Cu1 85.23(15) 13_656 13_656 ?
N2 Cu1 O1 88.9(2) 13_656 . ?
N2 Cu1 O2 87.3(2) 13_656 13_656 ?
N2 Cu1 N5 96.8(2) 13_656 12_757 ?
N5 Cu1 Cu1 176.68(13) 12_757 13_656 ?
C1 O1 Cu1 125.9(4) . . ?
C1 O2 Cu1 126.5(4) . 13_656 ?
C3 N1 Cu1 126.4(3) . . ?
C3 N1 C7 104.5(4) . . ?
C7 N1 Cu1 129.0(4) . . ?
C3 N2 Cu1 120.1(4) . 13_656 ?
C3 N2 C4A 112.0(8) . . ?
C4 N2 Cu1 125.5(8) . 13_656 ?
C4 N2 C3 112.2(8) . . ?
C4A N2 Cu1 125.4(7) . 13_656 ?
C4 N3 C5 120.3(13) . . ?
H4A N4 H4B 120.0 . . ?
C5 N4 H4A 120.0 . . ?
C5 N4 H4B 120.0 . . ?
C6 N5 Cu1 140.4(4) . 15_666 ?
C7 N5 Cu1 117.8(4) . 15_666 ?
C7 N5 C6 101.8(4) . . ?
O1 C1 O2 125.7(5) . . ?
O1 C1 C2 118.5(5) . . ?
O2 C1 C2 115.8(5) . . ?
C1 C2 C2 109.5(6) . 6_654 ?
C1 C2 H2A 109.8 . . ?
C1 C2 H2B 109.8 . . ?
C2 C2 H2A 109.8 6_654 . ?
C2 C2 H2B 109.8 6_654 . ?
H2A C2 H2B 108.2 . . ?
N1 C3 N2 127.0(5) . . ?
N1 C3 C6 107.3(5) . . ?
N2 C3 C6 125.7(5) . . ?
N2 C4 N3 127.2(14) . . ?
N2 C4 H4 116.4 . . ?
N3 C4 H4 116.4 . . ?
N3 C5 C6 116.4(12) . . ?
N4 C5 N3 122.9(16) . . ?
N4 C5 C6 120.5(15) . . ?
N5 C6 C3 110.6(5) . . ?
N5 C6 C5 132.0(8) . . ?
N5 C6 C5A 130.2(8) . . ?
C3 C6 C5 115.8(8) . . ?
C3 C6 C5A 115.6(8) . . ?
N1 C7 H7 122.1 . . ?
N5 C7 N1 115.8(5) . . ?
N5 C7 H7 122.1 . . ?
C8 N6 C10 128.1(19) . . ?
C8 N6 C11 115.5(19) . . ?
C11 N6 C10 116.4(18) . . ?
N6 C10 H10A 109.5 . . ?
N6 C10 H10B 109.5 . . ?
N6 C10 H10C 109.5 . . ?
H10A C10 H10B 109.5 . . ?
H10A C10 H10C 109.5 . . ?
H10B C10 H10C 109.5 . . ?
O3 C8 C9 114(2) . . ?
N6 C8 O3 124(2) . . ?
N6 C8 C9 119(2) . . ?
N6 C11 H11A 109.5 . . ?
N6 C11 H11B 109.5 . . ?
N6 C11 H11C 109.5 . . ?
H11A C11 H11B 109.5 . . ?
H11A C11 H11C 109.5 . . ?
H11B C11 H11C 109.5 . . ?
C8 C9 H9A 109.5 . . ?
C8 C9 H9B 109.5 . . ?
C8 C9 H9C 109.5 . . ?
H9A C9 H9B 109.5 . . ?
H9A C9 H9C 109.5 . . ?
H9B C9 H9C 109.5 . . ?
H4AA N4A H4AB 120.0 . . ?
C5A N4A H4AA 120.0 . . ?
C5A N4A H4AB 120.0 . . ?
N4A C5A C6 122.9(13) . . ?
N4A C5A N3A 118.6(14) . . ?
N3A C5A C6 117.1(12) . . ?
C4A N3A C5A 119.9(14) . . ?
N2 C4A H4AC 117.4 . . ?
N3A C4A N2 125.3(14) . . ?
N3A C4A H4AC 117.4 . . ?

loop_
_geom_bond_atom_site_label_1
_geom_bond_atom_site_label_2
_geom_bond_distance
_geom_bond_site_symmetry_2
_geom_bond_publ_flag
Cu1 Cu1 2.8871(14) 13_656 ?
Cu1 O1 2.009(4) . ?
Cu1 O2 2.009(4) 13_656 ?
Cu1 N1 1.987(4) . ?
Cu1 N2 2.004(5) 13_656 ?
Cu1 N5 2.156(4) 12_757 ?
O1 C1 1.244(7) . ?
O2 C1 1.247(7) . ?
N1 C3 1.333(7) . ?
N1 C7 1.350(6) . ?
N2 C3 1.367(8) . ?
N2 C4 1.323(16) . ?
N2 C4A 1.380(16) . ?
N3 C4 1.33(2) . ?
N3 C5 1.39(2) . ?
N4 H4A 0.8600 . ?
N4 H4B 0.8600 . ?
N4 C5 1.35(2) . ?
N5 C6 1.363(8) . ?
N5 C7 1.323(7) . ?
C1 C2 1.508(8) . ?
C2 C2 1.539(13) 6_654 ?
C2 H2A 0.9700 . ?
C2 H2B 0.9700 . ?
C3 C6 1.390(8) . ?
C4 H4 0.9300 . ?
C5 C6 1.444(17) . ?
C6 C5A 1.445(16) . ?
C7 H7 0.9300 . ?
O3 C8 1.32(3) . ?
N6 C10 1.46(2) . ?
N6 C8 1.24(3) . ?
N6 C11 1.45(3) . ?
C10 H10A 0.9600 . ?
C10 H10B 0.9600 . ?
C10 H10C 0.9600 . ?
C8 C9 1.56(3) . ?
C11 H11A 0.9600 . ?
C11 H11B 0.9600 . ?
C11 H11C 0.9600 . ?
C9 H9A 0.9600 . ?
C9 H9B 0.9600 . ?
C9 H9C 0.9600 . ?
N4A H4AA 0.8600 . ?
N4A H4AB 0.8600 . ?
N4A C5A 1.32(2) . ?
C5A N3A 1.361(19) . ?
N3A C4A 1.345(19) . ?
C4A H4AC 0.9300 . ?

loop_
_geom_torsion_atom_site_label_1
_geom_torsion_atom_site_label_2
_geom_torsion_atom_site_label_3
_geom_torsion_atom_site_label_4
_geom_torsion
_geom_torsion_site_symmetry_1
_geom_torsion_site_symmetry_2
_geom_torsion_site_symmetry_3
_geom_torsion_site_symmetry_4
_geom_torsion_publ_flag
Cu1 O1 C1 O2 14.1(8) . . . . ?
Cu1 O1 C1 C2 -163.8(4) . . . . ?
Cu1 O2 C1 O1 -10.5(9) 13_656 . . . ?
Cu1 O2 C1 C2 167.4(4) 13_656 . . . ?
Cu1 N1 C3 N2 0.2(9) . . . . ?
Cu1 N1 C3 C6 -179.1(4) . . . . ?
Cu1 N1 C7 N5 178.2(4) . . . . ?
Cu1 N2 C3 N1 -0.7(10) 13_656 . . . ?
Cu1 N2 C3 C6 178.5(6) 13_656 . . . ?
Cu1 N2 C4 N3 177.7(14) 13_656 . . . ?
Cu1 N2 C4A N3A -176.9(14) 13_656 . . . ?
Cu1 N5 C6 C3 176.0(5) 15_666 . . . ?
Cu1 N5 C6 C5 -19.6(17) 15_666 . . . ?
Cu1 N5 C6 C5A 18.7(15) 15_666 . . . ?
Cu1 N5 C7 N1 -176.8(3) 15_666 . . . ?
O1 C1 C2 C2 109.7(5) . . . 6_654 ?
O2 C1 C2 C2 -68.4(6) . . . 6_654 ?
N1 C3 C6 N5 0.9(8) . . . . ?
N1 C3 C6 C5 -166.3(10) . . . . ?
N1 C3 C6 C5A 161.8(9) . . . . ?
N2 C3 C6 N5 -178.5(6) . . . . ?
N2 C3 C6 C5 14.4(13) . . . . ?
N2 C3 C6 C5A -17.5(13) . . . . ?
N3 C5 C6 N5 -170.3(12) . . . . ?
N3 C5 C6 C3 -7(2) . . . . ?
N4 C5 C6 N5 14(3) . . . . ?
N4 C5 C6 C3 177.8(15) . . . . ?
N5 C6 C5A N4A -20(2) . . . . ?
N5 C6 C5A N3A 173.7(12) . . . . ?
C3 N1 C7 N5 -0.6(7) . . . . ?
C3 N2 C4 N3 15(2) . . . . ?
C3 N2 C4A N3A -15(2) . . . . ?
C3 C6 C5A N4A -176.4(15) . . . . ?
C3 C6 C5A N3A 17.3(19) . . . . ?
C4 N2 C3 N1 163.1(10) . . . . ?
C4 N2 C3 C6 -17.7(13) . . . . ?
C4 N3 C5 N4 179.7(19) . . . . ?
C4 N3 C5 C6 4(3) . . . . ?
C5 N3 C4 N2 -9(3) . . . . ?
C6 N5 C7 N1 1.1(7) . . . . ?
C6 C5A N3A C4A -18(3) . . . . ?
C7 N1 C3 N2 179.2(6) . . . . ?
C7 N1 C3 C6 -0.2(7) . . . . ?
C7 N5 C6 C3 -1.2(7) . . . . ?
C7 N5 C6 C5 163.2(13) . . . . ?
C7 N5 C6 C5A -158.5(11) . . . . ?
C10 N6 C8 O3 172(2) . . . . ?
C10 N6 C8 C9 13(4) . . . . ?
C11 N6 C8 O3 -9(4) . . . . ?
C11 N6 C8 C9 -169(3) . . . . ?
N4A C5A N3A C4A 175.5(17) . . . . ?
C5A N3A C4A N2 17(3) . . . . ?
C4A N2 C3 N1 -163.6(10) . . . . ?
C4A N2 C3 C6 15.6(13) . . . . ?
